data_7208930
loop_
_publ_author_name
'Qin, Xiao'
'Ni, Xin-Long'
'Hu, Jing-Xu'
'Chen, Kai'
'Zhang, Yun-Qian'
'Redshaw, Carl'
'Zhu, Qian-Jiang'
'Xue, Sai-Feng'
'Tao, Zhu'

_publ_section_title
;
 Macrocycle-based metal ion complexation: a study of the lanthanide
 contraction effect towards hexacyclohexanocucurbit[6]uil
;
_journal_issue 4
_journal_name_full CrystEngComm
_journal_page_first 738
_journal_paper_doi 10.1039/c2ce26225h
_journal_volume 15
_journal_year 2013
_chemical_formula_sum 'C60 H104 Ho N27 O37'
_chemical_formula_weight 1960.63
_chemical_name_systematic
;
?
;
_space_group_IT_number 2
_symmetry_cell_setting triclinic
_symmetry_space_group_name_Hall '-P 1'
_symmetry_space_group_name_H-M 'P -1'
_atom_sites_solution_hydrogens geom
_atom_sites_solution_primary direct
_atom_sites_solution_secondary difmap
_audit_creation_method SHELXL-97
_cell_angle_alpha 74.731(2)
_cell_angle_beta 89.311(2)
_cell_angle_gamma 63.456(2)
_cell_formula_units_Z 2
_cell_length_a 15.8450(7)
_cell_length_b 15.9385(7)
_cell_length_c 18.1401(8)
_cell_measurement_temperature 223(2)
_cell_volume 3923.9(3)
_computing_structure_refinement 'SHELXL-97 (Sheldrick, 1997)'
_diffrn_ambient_temperature 223(2)
_diffrn_measured_fraction_theta_full 0.986
_diffrn_measured_fraction_theta_max 0.986
_diffrn_measurement_device_type 'Bruker CCD Area Detector'
_diffrn_measurement_method '\f and \w scan'
_diffrn_radiation_monochromator graphite
_diffrn_radiation_source 'fine-focus sealed tube'
_diffrn_radiation_type MoK\a
_diffrn_radiation_wavelength 0.71073
_diffrn_reflns_av_R_equivalents 0.0426
_diffrn_reflns_av_sigmaI/netI 0.0462
_diffrn_reflns_limit_h_max 18
_diffrn_reflns_limit_h_min -18
_diffrn_reflns_limit_k_max 18
_diffrn_reflns_limit_k_min -18
_diffrn_reflns_limit_l_max 21
_diffrn_reflns_limit_l_min -21
_diffrn_reflns_number 40293
_diffrn_reflns_theta_full 25.00
_diffrn_reflns_theta_max 25.00
_diffrn_reflns_theta_min 1.17
_exptl_absorpt_coefficient_mu 1.121
_exptl_absorpt_correction_T_max 0.8237
_exptl_absorpt_correction_T_min 0.7593
_exptl_absorpt_correction_type multi-scan
_exptl_absorpt_process_details 'SADABS (Bruker, 2008)'
_exptl_crystal_colour colorless
_exptl_crystal_density_diffrn 1.659
_exptl_crystal_density_method 'not measured'
_exptl_crystal_description prism
_exptl_crystal_F_000 2032
_exptl_crystal_size_max 0.26
_exptl_crystal_size_mid 0.21
_exptl_crystal_size_min 0.18
_platon_squeeze_details
;
;
_refine_diff_density_max 1.424
_refine_diff_density_min -0.531
_refine_diff_density_rms 0.107
_refine_ls_extinction_method none
_refine_ls_goodness_of_fit_ref 1.092
_refine_ls_hydrogen_treatment constr
_refine_ls_matrix_type full
_refine_ls_number_parameters 1018
_refine_ls_number_reflns 13635
_refine_ls_number_restraints 0
_refine_ls_restrained_S_all 1.092
_refine_ls_R_factor_all 0.0468
_refine_ls_R_factor_gt 0.0407
_refine_ls_shift/su_max 0.001
_refine_ls_shift/su_mean 0.000
_refine_ls_structure_factor_coef Fsqd
_refine_ls_weighting_details 'calc w=1/[\s^2^(Fo^2^)+(0.0654P)^2^+4.2238P] where P=(Fo^2^+2Fc^2^)/3'
_refine_ls_weighting_scheme calc
_refine_ls_wR_factor_gt 0.1137
_refine_ls_wR_factor_ref 0.1177
_reflns_number_gt 11861
_reflns_number_total 13635
_reflns_threshold_expression >2sigma(I)
_cod_data_source_file c2ce26225h.txt
_cod_data_source_block p6
_cod_database_code 7208930

loop_
_symmetry_equiv_pos_as_xyz
'x, y, z'
'-x, -y, -z'

loop_
_atom_site_label
_atom_site_type_symbol
_atom_site_fract_x
_atom_site_fract_y
_atom_site_fract_z
_atom_site_U_iso_or_equiv
_atom_site_adp_type
_atom_site_occupancy
_atom_site_symmetry_multiplicity
_atom_site_calc_flag
_atom_site_refinement_flags
O1W O 0.2581(2) 0.9484(2) -0.28531(16) 0.0254(6) Uani 1 1 d .
O2W O 0.3949(2) 0.6206(2) -0.24588(17) 0.0250(6) Uani 1 1 d .
O3W O 0.4400(2) 0.7748(2) -0.26600(17) 0.0266(7) Uani 1 1 d .
O4W O 0.1233(2) 0.8826(2) -0.27385(18) 0.0292(7) Uani 1 1 d .
Ho1 Ho 0.285241(13) 0.784303(13) -0.263644(10) 0.01968(8) Uani 1 1 d .
C1 C 0.1985(3) 0.6696(3) -0.1104(2) 0.0157(8) Uani 1 1 d .
C2 C 0.1394(3) 0.5884(3) -0.0136(2) 0.0187(8) Uani 1 1 d .
C3 C 0.1232(3) 0.6871(3) 0.0004(2) 0.0185(8) Uani 1 1 d .
C4 C 0.2202(3) 0.5558(3) 0.1064(2) 0.0216(9) Uani 1 1 d .
C5 C 0.1543(3) 0.8257(3) -0.0834(2) 0.0179(8) Uani 1 1 d .
H5A H 0.0966 0.8697 -0.0662 0.021 Uiso 1 1 calc R
H5B H 0.1494 0.8518 -0.1393 0.021 Uiso 1 1 calc R
C6 C 0.1905(3) 0.7164(3) 0.1150(2) 0.0220(9) Uani 1 1 d .
H6A H 0.2077 0.6801 0.1698 0.026 Uiso 1 1 calc R
H6B H 0.1280 0.7731 0.1092 0.026 Uiso 1 1 calc R
C7 C 0.3125(3) 0.8164(3) -0.0831(2) 0.0157(8) Uani 1 1 d .
C8 C 0.2416(3) 0.8388(3) 0.0286(2) 0.0185(8) Uani 1 1 d .
C9 C 0.3376(3) 0.8439(3) 0.0336(2) 0.0194(8) Uani 1 1 d .
C10 C 0.3468(3) 0.7103(3) 0.1324(2) 0.0209(9) Uani 1 1 d .
C11 C 0.4544(3) 0.8378(3) -0.0675(2) 0.0191(8) Uani 1 1 d .
H11A H 0.4477 0.8492 -0.1234 0.023 Uiso 1 1 calc R
H11B H 0.4515 0.8967 -0.0580 0.023 Uiso 1 1 calc R
C12 C 0.4822(3) 0.7448(3) 0.1390(2) 0.0228(9) Uani 1 1 d .
H12A H 0.4787 0.8075 0.1397 0.027 Uiso 1 1 calc R
H12B H 0.4902 0.7059 0.1925 0.027 Uiso 1 1 calc R
C13 C 0.6037(3) 0.7011(3) -0.0785(2) 0.0199(9) Uani 1 1 d .
C14 C 0.5987(3) 0.7409(3) 0.0375(2) 0.0193(8) Uani 1 1 d .
C15 C 0.7002(3) 0.6577(3) 0.0359(2) 0.0194(8) Uani 1 1 d .
C16 C 0.6306(3) 0.5999(3) 0.1394(2) 0.0188(8) Uani 1 1 d .
C17 C 0.7720(3) 0.5881(3) -0.0757(2) 0.0211(9) Uani 1 1 d .
H17A H 0.7553 0.6155 -0.1317 0.025 Uiso 1 1 calc R
H17B H 0.8263 0.5972 -0.0620 0.025 Uiso 1 1 calc R
C18 C 0.7917(3) 0.4812(3) 0.1273(2) 0.0181(8) Uani 1 1 d .
H18A H 0.8469 0.4934 0.1290 0.022 Uiso 1 1 calc R
H18B H 0.7864 0.4497 0.1802 0.022 Uiso 1 1 calc R
C19 C 0.0466(3) 0.5859(3) -0.0281(2) 0.0226(9) Uani 1 1 d .
H19A H 0.0173 0.5811 0.0196 0.027 Uiso 1 1 calc R
H19B H 0.0590 0.5283 -0.0449 0.027 Uiso 1 1 calc R
C20 C -0.0211(3) 0.6789(3) -0.0901(3) 0.0284(10) Uani 1 1 d .
H20A H -0.0804 0.6759 -0.0993 0.034 Uiso 1 1 calc R
H20B H 0.0076 0.6816 -0.1383 0.034 Uiso 1 1 calc R
C21 C -0.0440(3) 0.7726(3) -0.0676(3) 0.0309(10) Uani 1 1 d .
H21A H -0.0357 0.8194 -0.1106 0.037 Uiso 1 1 calc R
H21B H -0.1107 0.8024 -0.0583 0.037 Uiso 1 1 calc R
C22 C 0.0192(3) 0.7530(3) 0.0044(3) 0.0254(9) Uani 1 1 d .
H22A H 0.0122 0.8154 0.0096 0.030 Uiso 1 1 calc R
H22B H -0.0015 0.7220 0.0500 0.030 Uiso 1 1 calc R
C23 C 0.1562(3) 0.9307(3) 0.0367(3) 0.0266(9) Uani 1 1 d .
H23A H 0.0998 0.9200 0.0406 0.032 Uiso 1 1 calc R
H23B H 0.1433 0.9860 -0.0088 0.032 Uiso 1 1 calc R
C24 C 0.1771(4) 0.9540(4) 0.1089(3) 0.0413(12) Uani 1 1 d .
H24A H 0.1227 1.0137 0.1133 0.050 Uiso 1 1 calc R
H24B H 0.1855 0.9004 0.1544 0.050 Uiso 1 1 calc R
C25 C 0.2658(4) 0.9684(4) 0.1070(3) 0.0473(14) Uani 1 1 d .
H25A H 0.3077 0.9269 0.1553 0.057 Uiso 1 1 calc R
H25B H 0.2472 1.0367 0.1044 0.057 Uiso 1 1 calc R
C26 C 0.3213(3) 0.9442(3) 0.0396(3) 0.0291(10) Uani 1 1 d .
H26A H 0.3828 0.9436 0.0471 0.035 Uiso 1 1 calc R
H26B H 0.2859 0.9948 -0.0083 0.035 Uiso 1 1 calc R
C27 C 0.6018(3) 0.8318(3) 0.0451(3) 0.0273(10) Uani 1 1 d .
H27A H 0.5380 0.8797 0.0504 0.033 Uiso 1 1 calc R
H27B H 0.6220 0.8614 -0.0016 0.033 Uiso 1 1 calc R
C28 C 0.6702(3) 0.8074(3) 0.1146(3) 0.0351(11) Uani 1 1 d .
H28A H 0.6429 0.7905 0.1616 0.042 Uiso 1 1 calc R
H28B H 0.6773 0.8656 0.1139 0.042 Uiso 1 1 calc R
C29 C 0.7683(3) 0.7227(4) 0.1172(3) 0.0359(11) Uani 1 1 d .
H29A H 0.8167 0.7443 0.1209 0.043 Uiso 1 1 calc R
H29B H 0.7801 0.6686 0.1635 0.043 Uiso 1 1 calc R
C30 C 0.7778(3) 0.6859(3) 0.0465(3) 0.0261(10) Uani 1 1 d .
H30A H 0.7738 0.7372 0.0007 0.031 Uiso 1 1 calc R
H30B H 0.8401 0.6289 0.0525 0.031 Uiso 1 1 calc R
C31 C -0.0723(3) 0.8290(3) -0.3107(2) 0.0155(8) Uani 1 1 d .
C32 C -0.2073(3) 0.8564(3) -0.3856(2) 0.0163(8) Uani 1 1 d .
C33 C -0.1201(3) 0.7581(3) -0.3900(2) 0.0155(8) Uani 1 1 d .
C34 C -0.1722(3) 0.8699(3) -0.5129(2) 0.0180(8) Uani 1 1 d .
C35 C 0.0523(3) 0.6743(3) -0.3235(2) 0.0185(8) Uani 1 1 d .
H35A H 0.0470 0.6133 -0.3088 0.022 Uiso 1 1 calc R
H35B H 0.0818 0.6781 -0.2781 0.022 Uiso 1 1 calc R
C36 C -0.0527(3) 0.7033(3) -0.5077(2) 0.0195(8) Uani 1 1 d .
H36A H -0.0534 0.6415 -0.4814 0.023 Uiso 1 1 calc R
H36B H -0.0810 0.7235 -0.5611 0.023 Uiso 1 1 calc R
C37 C 0.1916(3) 0.6851(3) -0.3757(2) 0.0161(8) Uani 1 1 d .
C38 C 0.1199(3) 0.6232(3) -0.4444(2) 0.0149(8) Uani 1 1 d .
C39 C 0.2109(3) 0.6216(3) -0.4809(2) 0.0160(8) Uani 1 1 d .
C40 C 0.0764(3) 0.7226(3) -0.5727(2) 0.0206(9) Uani 1 1 d .
C41 C 0.3369(3) 0.6627(3) -0.4346(2) 0.0152(8) Uani 1 1 d .
H41A H 0.3821 0.6087 -0.4530 0.018 Uiso 1 1 calc R
H41B H 0.3633 0.6535 -0.3828 0.018 Uiso 1 1 calc R
C42 C 0.2257(3) 0.7135(3) -0.6168(2) 0.0204(9) Uani 1 1 d .
H42A H 0.1887 0.7342 -0.6668 0.025 Uiso 1 1 calc R
H42B H 0.2844 0.6538 -0.6144 0.025 Uiso 1 1 calc R
C43 C 0.3110(3) 0.8321(3) -0.4599(2) 0.0160(8) Uani 1 1 d .
C44 C 0.3349(3) 0.7730(3) -0.5671(2) 0.0164(8) Uani 1 1 d .
C45 C 0.3301(3) 0.8769(3) -0.5901(2) 0.0167(8) Uani 1 1 d .
C46 C 0.2037(3) 0.8824(3) -0.6610(2) 0.0182(8) Uani 1 1 d .
C47 C 0.3124(3) 0.9892(3) -0.5049(2) 0.0177(8) Uani 1 1 d .
H47A H 0.3661 0.9958 -0.5282 0.021 Uiso 1 1 calc R
H47B H 0.3243 0.9773 -0.4493 0.021 Uiso 1 1 calc R
C48 C -0.2224(3) 0.9676(3) -0.3000(2) 0.0190(8) Uani 1 1 d .
H48A H -0.1854 0.9575 -0.2527 0.023 Uiso 1 1 calc R
H48B H -0.2805 0.9634 -0.2856 0.023 Uiso 1 1 calc R
C49 C -0.2909(3) 0.8395(3) -0.3582(2) 0.0230(9) Uani 1 1 d .
H49A H -0.3156 0.8211 -0.3972 0.028 Uiso 1 1 calc R
H49B H -0.3416 0.9009 -0.3526 0.028 Uiso 1 1 calc R
C50 C -0.2645(3) 0.7600(3) -0.2818(3) 0.0328(11) Uani 1 1 d .
H50A H -0.3161 0.7419 -0.2728 0.039 Uiso 1 1 calc R
H50B H -0.2581 0.7862 -0.2402 0.039 Uiso 1 1 calc R
C51 C -0.1715(3) 0.6678(3) -0.2789(3) 0.0280(10) Uani 1 1 d .
H51A H -0.1225 0.6625 -0.2430 0.034 Uiso 1 1 calc R
H51B H -0.1815 0.6099 -0.2595 0.034 Uiso 1 1 calc R
C52 C -0.1373(3) 0.6700(3) -0.3576(2) 0.0216(9) Uani 1 1 d .
H52A H -0.0782 0.6100 -0.3533 0.026 Uiso 1 1 calc R
H52B H -0.1849 0.6720 -0.3929 0.026 Uiso 1 1 calc R
C53 C 0.1281(3) 0.5213(3) -0.4134(2) 0.0232(9) Uani 1 1 d .
H53A H 0.1247 0.4959 -0.4564 0.028 Uiso 1 1 calc R
H53B H 0.0751 0.5243 -0.3840 0.028 Uiso 1 1 calc R
C54 C 0.2221(3) 0.4528(3) -0.3617(3) 0.0312(10) Uani 1 1 d .
H54A H 0.2262 0.3874 -0.3422 0.037 Uiso 1 1 calc R
H54B H 0.2232 0.4767 -0.3173 0.037 Uiso 1 1 calc R
C55 C 0.3088(3) 0.4449(3) -0.4034(3) 0.0300(10) Uani 1 1 d .
H55A H 0.3437 0.3785 -0.4086 0.036 Uiso 1 1 calc R
H55B H 0.3513 0.4554 -0.3722 0.036 Uiso 1 1 calc R
C56 C 0.2815(3) 0.5196(3) -0.4839(2) 0.0238(9) Uani 1 1 d .
H56A H 0.3388 0.5211 -0.5037 0.029 Uiso 1 1 calc R
H56B H 0.2534 0.4992 -0.5192 0.029 Uiso 1 1 calc R
C57 C 0.4258(3) 0.6964(3) -0.5859(2) 0.0224(9) Uani 1 1 d .
H57A H 0.4799 0.6819 -0.5504 0.027 Uiso 1 1 calc R
H57B H 0.4210 0.6357 -0.5794 0.027 Uiso 1 1 calc R
C58 C 0.4419(3) 0.7336(3) -0.6681(2) 0.0267(10) Uani 1 1 d .
H58A H 0.3883 0.7466 -0.7033 0.032 Uiso 1 1 calc R
H58B H 0.4995 0.6827 -0.6799 0.032 Uiso 1 1 calc R
C59 C 0.4525(3) 0.8275(3) -0.6815(3) 0.0298(10) Uani 1 1 d .
H59A H 0.5190 0.8118 -0.6872 0.036 Uiso 1 1 calc R
H59B H 0.4139 0.8745 -0.7298 0.036 Uiso 1 1 calc R
C60 C 0.4225(3) 0.8754(3) -0.6167(2) 0.0221(9) Uani 1 1 d .
H60A H 0.4138 0.9427 -0.6347 0.026 Uiso 1 1 calc R
H60B H 0.4730 0.8394 -0.5731 0.026 Uiso 1 1 calc R
N1 N 0.1915(2) 0.5858(2) -0.08166(18) 0.0176(7) Uani 1 1 d .
N2 N 0.1585(2) 0.7304(2) -0.06584(18) 0.0167(7) Uani 1 1 d .
N3 N 0.1989(2) 0.5152(2) 0.05593(18) 0.0188(7) Uani 1 1 d .
N4 N 0.1835(2) 0.6540(2) 0.07274(18) 0.0198(7) Uani 1 1 d .
N5 N 0.2354(2) 0.8259(2) -0.04811(18) 0.0164(7) Uani 1 1 d .
N6 N 0.3746(2) 0.8246(2) -0.03750(18) 0.0175(7) Uani 1 1 d .
N7 N 0.2598(2) 0.7511(2) 0.09016(19) 0.0209(7) Uani 1 1 d .
N8 N 0.3925(2) 0.7637(2) 0.10126(18) 0.0191(7) Uani 1 1 d .
N9 N 0.5470(2) 0.7564(2) -0.03505(18) 0.0180(7) Uani 1 1 d .
N10 N 0.6926(2) 0.6433(2) -0.03936(19) 0.0214(7) Uani 1 1 d .
N11 N 0.5657(2) 0.6940(2) 0.10391(18) 0.0197(7) Uani 1 1 d .
N12 N 0.7069(2) 0.5747(2) 0.09896(18) 0.0189(7) Uani 1 1 d .
N13 N -0.1676(2) 0.8888(2) -0.33305(18) 0.0164(7) Uani 1 1 d .
N14 N -0.0425(2) 0.7563(2) -0.34532(18) 0.0157(7) Uani 1 1 d .
N15 N -0.2261(2) 0.9186(2) -0.46437(18) 0.0167(7) Uani 1 1 d .
N16 N -0.1112(2) 0.7767(2) -0.47114(18) 0.0179(7) Uani 1 1 d .
N17 N 0.1147(2) 0.6702(2) -0.38376(18) 0.0156(7) Uani 1 1 d .
N18 N 0.2489(2) 0.6571(2) -0.42960(17) 0.0152(7) Uani 1 1 d .
N19 N 0.0446(2) 0.6861(2) -0.50770(18) 0.0178(7) Uani 1 1 d .
N20 N 0.1719(2) 0.6908(2) -0.55671(18) 0.0189(7) Uani 1 1 d .
N21 N 0.3284(2) 0.7539(2) -0.48474(18) 0.0162(7) Uani 1 1 d .
N22 N 0.3091(2) 0.9055(2) -0.51834(17) 0.0155(7) Uani 1 1 d .
N23 N 0.2502(2) 0.7894(2) -0.61180(18) 0.0183(7) Uani 1 1 d .
N24 N 0.2489(2) 0.9344(2) -0.65028(18) 0.0174(7) Uani 1 1 d .
O1 O 0.2339(2) 0.6885(2) -0.16919(15) 0.0216(6) Uani 1 1 d .
O2 O 0.32668(19) 0.8020(2) -0.14665(15) 0.0201(6) Uani 1 1 d .
O3 O 0.5801(2) 0.7030(2) -0.14337(16) 0.0252(6) Uani 1 1 d .
O4 O 0.2638(2) 0.5108(2) 0.17036(16) 0.0268(7) Uani 1 1 d .
O5 O 0.3771(2) 0.6399(2) 0.18969(16) 0.0298(7) Uani 1 1 d .
O6 O 0.6232(2) 0.5476(2) 0.19940(16) 0.0245(6) Uani 1 1 d .
O7 O -0.02315(19) 0.8376(2) -0.26446(16) 0.0216(6) Uani 1 1 d .
O8 O 0.20781(19) 0.7165(2) -0.32521(15) 0.0207(6) Uani 1 1 d .
O9 O 0.30100(19) 0.83459(19) -0.39275(15) 0.0187(6) Uani 1 1 d .
O10 O -0.1773(2) 0.9025(2) -0.58272(16) 0.0265(7) Uani 1 1 d .
O11 O 0.0289(2) 0.7733(2) -0.63457(16) 0.0263(7) Uani 1 1 d .
O12 O 0.1352(2) 0.9127(2) -0.70818(17) 0.0292(7) Uani 1 1 d .
N25 N 0.0094(3) 0.4443(3) -0.1967(2) 0.0318(9) Uani 1 1 d .
N26 N 0.5662(3) 0.7193(3) -0.4145(3) 0.0419(10) Uani 1 1 d .
N27 N 0.5933(5) 0.9369(4) -0.1666(3) 0.0568(14) Uani 1 1 d .
O13 O 0.0462(3) 0.4516(3) -0.2563(2) 0.0494(10) Uani 1 1 d .
O14 O 0.0106(3) 0.4904(3) -0.1518(2) 0.0548(10) Uani 1 1 d .
O15 O -0.0286(3) 0.3903(3) -0.1810(2) 0.0622(12) Uani 1 1 d .
O16 O 0.5265(3) 0.8080(3) -0.4301(2) 0.0568(10) Uani 1 1 d .
O17 O 0.6245(4) 0.6770(3) -0.4547(3) 0.0792(15) Uani 1 1 d .
O18 O 0.5458(4) 0.6704(3) -0.3588(3) 0.0846(17) Uani 1 1 d .
O19 O 0.5340(3) 0.9974(3) -0.1325(2) 0.0600(11) Uani 1 1 d .
O20 O 0.6739(4) 0.8713(4) -0.1321(3) 0.0775(14) Uani 1 1 d .
O21 O 0.5748(4) 0.9451(4) -0.2316(3) 0.0901(17) Uani 1 1 d .

loop_
_atom_site_aniso_label
_atom_site_aniso_U_11
_atom_site_aniso_U_22
_atom_site_aniso_U_33
_atom_site_aniso_U_23
_atom_site_aniso_U_13
_atom_site_aniso_U_12
O1W 0.0309(16) 0.0173(14) 0.0225(15) -0.0021(12) -0.0010(13) -0.0082(13)
O2W 0.0238(15) 0.0194(15) 0.0258(16) -0.0012(12) 0.0001(13) -0.0078(13)
O3W 0.0230(16) 0.0336(17) 0.0222(15) -0.0033(13) -0.0014(12) -0.0148(14)
O4W 0.0224(16) 0.0310(17) 0.0353(18) -0.0101(14) 0.0044(13) -0.0129(14)
Ho1 0.02301(12) 0.02232(12) 0.01452(11) -0.00374(8) 0.00202(8) -0.01197(9)
C1 0.0154(19) 0.0167(19) 0.0122(19) -0.0003(16) -0.0008(15) -0.0068(16)
C2 0.017(2) 0.020(2) 0.016(2) 0.0002(16) 0.0026(16) -0.0093(17)
C3 0.017(2) 0.023(2) 0.016(2) -0.0050(17) 0.0051(16) -0.0103(17)
C4 0.022(2) 0.026(2) 0.019(2) -0.0066(18) 0.0083(18) -0.0124(18)
C5 0.019(2) 0.017(2) 0.0154(19) -0.0028(16) 0.0020(16) -0.0072(17)
C6 0.031(2) 0.025(2) 0.014(2) -0.0084(17) 0.0072(17) -0.0143(19)
C7 0.018(2) 0.0088(18) 0.017(2) -0.0006(15) -0.0002(16) -0.0046(16)
C8 0.024(2) 0.018(2) 0.0113(19) -0.0057(16) 0.0007(16) -0.0077(17)
C9 0.023(2) 0.017(2) 0.016(2) -0.0051(16) 0.0011(17) -0.0069(17)
C10 0.026(2) 0.021(2) 0.015(2) -0.0111(18) 0.0043(17) -0.0073(18)
C11 0.020(2) 0.020(2) 0.0158(19) 0.0009(16) -0.0003(16) -0.0122(17)
C12 0.026(2) 0.028(2) 0.013(2) -0.0082(17) -0.0017(17) -0.0103(19)
C13 0.026(2) 0.018(2) 0.019(2) -0.0010(17) 0.0001(18) -0.0151(18)
C14 0.023(2) 0.019(2) 0.017(2) -0.0013(16) -0.0032(17) -0.0114(17)
C15 0.020(2) 0.017(2) 0.021(2) -0.0011(17) -0.0002(17) -0.0104(17)
C16 0.022(2) 0.018(2) 0.018(2) -0.0071(17) 0.0012(17) -0.0101(17)
C17 0.026(2) 0.021(2) 0.015(2) 0.0014(17) 0.0036(17) -0.0138(18)
C18 0.021(2) 0.0158(19) 0.0148(19) -0.0004(16) -0.0007(16) -0.0081(17)
C19 0.021(2) 0.030(2) 0.020(2) -0.0040(18) 0.0037(17) -0.0162(19)
C20 0.019(2) 0.033(2) 0.029(2) 0.000(2) -0.0022(19) -0.014(2)
C21 0.020(2) 0.030(2) 0.033(3) -0.003(2) -0.0001(19) -0.0068(19)
C22 0.018(2) 0.025(2) 0.029(2) -0.0057(19) 0.0088(18) -0.0074(18)
C23 0.024(2) 0.022(2) 0.027(2) -0.0097(19) 0.0062(19) -0.0032(18)
C24 0.052(3) 0.029(3) 0.034(3) -0.019(2) 0.010(2) -0.006(2)
C25 0.049(3) 0.038(3) 0.047(3) -0.033(3) -0.008(3) -0.002(3)
C26 0.035(3) 0.017(2) 0.036(3) -0.0123(19) -0.003(2) -0.0092(19)
C27 0.028(2) 0.019(2) 0.036(3) -0.0090(19) -0.004(2) -0.0110(19)
C28 0.037(3) 0.033(3) 0.037(3) -0.015(2) -0.007(2) -0.015(2)
C29 0.039(3) 0.034(3) 0.038(3) -0.008(2) -0.010(2) -0.020(2)
C30 0.026(2) 0.024(2) 0.028(2) -0.0023(19) -0.0045(19) -0.0146(19)
C31 0.0130(19) 0.0170(19) 0.0131(19) 0.0012(16) 0.0038(15) -0.0071(16)
C32 0.017(2) 0.0166(19) 0.0145(19) -0.0034(16) 0.0014(16) -0.0079(17)
C33 0.0137(19) 0.0170(19) 0.0158(19) -0.0059(16) 0.0025(15) -0.0063(16)
C34 0.016(2) 0.021(2) 0.018(2) -0.0051(17) 0.0004(16) -0.0095(17)
C35 0.017(2) 0.021(2) 0.016(2) -0.0037(17) 0.0047(16) -0.0076(17)
C36 0.019(2) 0.024(2) 0.018(2) -0.0097(17) 0.0010(16) -0.0097(18)
C37 0.0159(19) 0.0109(18) 0.016(2) -0.0003(15) -0.0007(16) -0.0038(16)
C38 0.0147(19) 0.0147(19) 0.0128(18) -0.0036(15) 0.0018(15) -0.0048(16)
C39 0.0164(19) 0.0163(19) 0.0154(19) -0.0049(16) 0.0029(16) -0.0075(16)
C40 0.024(2) 0.021(2) 0.019(2) -0.0099(18) 0.0033(18) -0.0106(18)
C41 0.0152(19) 0.0135(19) 0.0131(18) -0.0020(15) 0.0014(15) -0.0045(16)
C42 0.027(2) 0.024(2) 0.0130(19) -0.0090(17) 0.0061(17) -0.0116(18)
C43 0.0107(18) 0.018(2) 0.017(2) -0.0030(16) -0.0004(15) -0.0051(16)
C44 0.0152(19) 0.019(2) 0.0115(18) -0.0037(16) 0.0032(15) -0.0056(16)
C45 0.0159(19) 0.016(2) 0.0119(19) -0.0019(16) 0.0027(16) -0.0038(16)
C46 0.019(2) 0.022(2) 0.0124(19) -0.0054(16) 0.0052(17) -0.0077(17)
C47 0.0170(19) 0.0157(19) 0.019(2) -0.0023(16) -0.0008(16) -0.0074(16)
C48 0.021(2) 0.016(2) 0.0137(19) 0.0000(16) 0.0005(16) -0.0055(17)
C49 0.016(2) 0.023(2) 0.025(2) -0.0030(18) 0.0045(17) -0.0076(18)
C50 0.028(2) 0.031(3) 0.031(3) 0.001(2) 0.012(2) -0.012(2)
C51 0.030(2) 0.027(2) 0.024(2) 0.0021(19) 0.0021(19) -0.016(2)
C52 0.018(2) 0.016(2) 0.026(2) -0.0014(17) 0.0016(17) -0.0073(17)
C53 0.025(2) 0.020(2) 0.027(2) -0.0085(18) 0.0073(18) -0.0122(18)
C54 0.035(3) 0.022(2) 0.028(2) -0.0023(19) 0.004(2) -0.008(2)
C55 0.026(2) 0.018(2) 0.038(3) -0.005(2) 0.001(2) -0.0042(19)
C56 0.022(2) 0.023(2) 0.028(2) -0.0128(19) 0.0076(18) -0.0086(18)
C57 0.018(2) 0.021(2) 0.022(2) -0.0067(17) 0.0042(17) -0.0026(17)
C58 0.020(2) 0.032(2) 0.022(2) -0.0127(19) 0.0087(18) -0.0037(19)
C59 0.027(2) 0.033(3) 0.022(2) -0.006(2) 0.0134(19) -0.008(2)
C60 0.017(2) 0.023(2) 0.022(2) -0.0049(18) 0.0054(17) -0.0067(17)
N1 0.0203(17) 0.0207(17) 0.0140(16) -0.0054(14) 0.0061(14) -0.0111(15)
N2 0.0191(17) 0.0160(16) 0.0134(16) 0.0000(13) 0.0037(13) -0.0090(14)
N3 0.0207(18) 0.0190(17) 0.0136(16) 0.0000(14) 0.0007(14) -0.0089(15)
N4 0.0236(18) 0.0225(18) 0.0121(16) -0.0035(14) 0.0026(14) -0.0105(15)
N5 0.0185(17) 0.0196(17) 0.0107(16) -0.0059(13) 0.0020(13) -0.0075(14)
N6 0.0230(18) 0.0212(17) 0.0122(16) -0.0049(14) 0.0027(14) -0.0135(15)
N7 0.0262(19) 0.0224(18) 0.0151(17) -0.0054(14) 0.0029(14) -0.0121(16)
N8 0.0186(17) 0.0214(18) 0.0129(16) -0.0036(14) -0.0014(14) -0.0062(15)
N9 0.0196(17) 0.0185(17) 0.0146(16) -0.0026(14) -0.0006(14) -0.0089(14)
N10 0.0224(18) 0.0239(18) 0.0151(17) -0.0007(14) -0.0008(14) -0.0108(15)
N11 0.0228(18) 0.0187(17) 0.0149(17) -0.0014(14) 0.0013(14) -0.0092(15)
N12 0.0236(18) 0.0153(17) 0.0139(16) 0.0019(14) -0.0007(14) -0.0088(15)
N13 0.0162(16) 0.0177(17) 0.0136(16) -0.0067(13) 0.0022(13) -0.0053(14)
N14 0.0126(16) 0.0175(17) 0.0145(16) -0.0044(13) 0.0006(13) -0.0051(14)
N15 0.0173(17) 0.0124(16) 0.0144(16) -0.0020(13) -0.0001(13) -0.0028(14)
N16 0.0152(16) 0.0175(17) 0.0173(17) -0.0055(14) 0.0008(14) -0.0040(14)
N17 0.0160(16) 0.0179(16) 0.0136(16) -0.0071(13) 0.0046(13) -0.0071(14)
N18 0.0161(16) 0.0189(17) 0.0121(16) -0.0057(13) 0.0027(13) -0.0087(14)
N19 0.0159(17) 0.0223(18) 0.0145(16) -0.0052(14) 0.0012(13) -0.0081(14)
N20 0.0185(17) 0.0246(18) 0.0126(16) -0.0033(14) 0.0019(14) -0.0102(15)
N21 0.0196(17) 0.0165(16) 0.0122(16) -0.0042(13) 0.0054(13) -0.0083(14)
N22 0.0178(16) 0.0168(16) 0.0104(15) -0.0033(13) 0.0028(13) -0.0071(14)
N23 0.0203(17) 0.0200(17) 0.0141(16) -0.0062(14) 0.0016(14) -0.0081(15)
N24 0.0183(17) 0.0158(16) 0.0124(16) -0.0003(13) -0.0006(13) -0.0050(14)
O1 0.0291(16) 0.0240(15) 0.0166(14) -0.0061(12) 0.0082(12) -0.0162(13)
O2 0.0239(15) 0.0276(15) 0.0117(14) -0.0059(12) 0.0039(11) -0.0143(13)
O3 0.0265(16) 0.0301(16) 0.0163(15) -0.0067(13) -0.0015(12) -0.0106(13)
O4 0.0314(17) 0.0267(16) 0.0166(15) -0.0017(13) -0.0016(13) -0.0107(14)
O5 0.0356(18) 0.0259(16) 0.0172(15) 0.0044(13) -0.0055(13) -0.0106(14)
O6 0.0301(16) 0.0200(15) 0.0203(15) -0.0033(13) 0.0075(13) -0.0103(13)
O7 0.0195(14) 0.0253(15) 0.0198(15) -0.0074(12) 0.0009(12) -0.0096(12)
O8 0.0213(15) 0.0294(16) 0.0148(14) -0.0094(12) 0.0039(12) -0.0131(13)
O9 0.0259(15) 0.0212(14) 0.0116(14) -0.0070(11) 0.0047(11) -0.0118(12)
O10 0.0278(16) 0.0247(16) 0.0167(15) -0.0033(13) 0.0037(13) -0.0048(13)
O11 0.0264(16) 0.0304(17) 0.0154(15) -0.0016(13) -0.0043(13) -0.0101(14)
O12 0.0307(17) 0.0287(17) 0.0229(16) -0.0032(13) -0.0072(14) -0.0114(14)
N25 0.026(2) 0.034(2) 0.025(2) 0.0020(18) -0.0022(17) -0.0103(18)
N26 0.044(3) 0.045(3) 0.039(3) -0.017(2) 0.009(2) -0.020(2)
N27 0.090(4) 0.054(3) 0.045(3) -0.011(3) 0.014(3) -0.051(3)
O13 0.048(2) 0.053(2) 0.034(2) 0.0007(18) 0.0143(18) -0.0194(19)
O14 0.052(2) 0.062(3) 0.046(2) -0.024(2) -0.0077(19) -0.018(2)
O15 0.074(3) 0.071(3) 0.059(3) -0.009(2) 0.019(2) -0.053(3)
O16 0.062(3) 0.044(2) 0.057(3) -0.016(2) 0.000(2) -0.016(2)
O17 0.094(4) 0.061(3) 0.075(3) -0.032(3) 0.054(3) -0.023(3)
O18 0.131(5) 0.059(3) 0.077(3) -0.026(3) 0.062(3) -0.052(3)
O19 0.072(3) 0.064(3) 0.050(2) -0.027(2) 0.026(2) -0.031(2)
O20 0.075(3) 0.076(3) 0.072(3) -0.022(3) 0.006(3) -0.027(3)
O21 0.109(4) 0.087(4) 0.052(3) -0.028(3) 0.012(3) -0.021(3)

loop_
_atom_type_symbol
_atom_type_description
_atom_type_scat_dispersion_real
_atom_type_scat_dispersion_imag
_atom_type_scat_source
C C 0.0033 0.0016 'International Tables Vol C Tables 4.2.6.8 and 6.1.1.4'
H H 0.0000 0.0000 'International Tables Vol C Tables 4.2.6.8 and 6.1.1.4'
N N 0.0061 0.0033 'International Tables Vol C Tables 4.2.6.8 and 6.1.1.4'
O O 0.0106 0.0060 'International Tables Vol C Tables 4.2.6.8 and 6.1.1.4'
Ho Ho -0.2175 4.6783 'International Tables Vol C Tables 4.2.6.8 and 6.1.1.4'

loop_
_geom_angle_atom_site_label_1
_geom_angle_atom_site_label_2
_geom_angle_atom_site_label_3
_geom_angle
_geom_angle_site_symmetry_1
_geom_angle_site_symmetry_3
O4W Ho1 O9 96.75(10) . .
O4W Ho1 O2W 140.29(10) . .
O9 Ho1 O2W 94.80(10) . .
O4W Ho1 O2 97.46(10) . .
O9 Ho1 O2 138.06(9) . .
O2W Ho1 O2 98.87(10) . .
O4W Ho1 O1 76.38(10) . .
O9 Ho1 O1 146.25(9) . .
O2W Ho1 O1 73.06(10) . .
O2 Ho1 O1 75.62(9) . .
O4W Ho1 O1W 71.99(10) . .
O9 Ho1 O1W 75.66(9) . .
O2W Ho1 O1W 147.69(10) . .
O2 Ho1 O1W 71.70(10) . .
O1 Ho1 O1W 130.29(10) . .
O4W Ho1 O3W 147.30(10) . .
O9 Ho1 O3W 74.62(10) . .
O2W Ho1 O3W 72.39(10) . .
O2 Ho1 O3W 72.21(10) . .
O1 Ho1 O3W 127.58(10) . .
O1W Ho1 O3W 75.31(10) . .
O4W Ho1 O8 72.48(10) . .
O9 Ho1 O8 76.02(9) . .
O2W Ho1 O8 73.76(10) . .
O2 Ho1 O8 145.91(9) . .
O1 Ho1 O8 70.38(9) . .
O1W Ho1 O8 130.86(10) . .
O3W Ho1 O8 132.45(10) . .
O1 C1 N1 124.8(4) . .
O1 C1 N2 125.2(3) . .
N1 C1 N2 110.0(3) . .
N3 C2 N1 112.3(3) . .
N3 C2 C19 113.6(3) . .
N1 C2 C19 112.1(3) . .
N3 C2 C3 103.0(3) . .
N1 C2 C3 102.8(3) . .
C19 C2 C3 112.2(3) . .
N2 C3 N4 113.3(3) . .
N2 C3 C22 111.8(3) . .
N4 C3 C22 113.1(3) . .
N2 C3 C2 102.7(3) . .
N4 C3 C2 102.6(3) . .
C22 C3 C2 112.4(3) . .
O4 C4 N4 126.4(4) . .
O4 C4 N3 125.1(4) . .
N4 C4 N3 108.5(3) . .
N2 C5 N5 113.8(3) . .
N2 C5 H5A 108.8 . .
N5 C5 H5A 108.8 . .
N2 C5 H5B 108.8 . .
N5 C5 H5B 108.8 . .
H5A C5 H5B 107.7 . .
N4 C6 N7 113.7(3) . .
N4 C6 H6A 108.8 . .
N7 C6 H6A 108.8 . .
N4 C6 H6B 108.8 . .
N7 C6 H6B 108.8 . .
H6A C6 H6B 107.7 . .
O2 C7 N5 125.9(3) . .
O2 C7 N6 124.5(3) . .
N5 C7 N6 109.6(3) . .
N7 C8 N5 112.5(3) . .
N7 C8 C23 113.3(3) . .
N5 C8 C23 111.8(3) . .
N7 C8 C9 102.8(3) . .
N5 C8 C9 102.5(3) . .
C23 C8 C9 113.1(3) . .
N8 C9 N6 112.3(3) . .
N8 C9 C26 113.5(3) . .
N6 C9 C26 113.1(3) . .
N8 C9 C8 103.0(3) . .
N6 C9 C8 102.7(3) . .
C26 C9 C8 111.2(3) . .
O5 C10 N8 125.8(4) . .
O5 C10 N7 125.7(4) . .
N8 C10 N7 108.4(3) . .
N9 C11 N6 114.9(3) . .
N9 C11 H11A 108.5 . .
N6 C11 H11A 108.5 . .
N9 C11 H11B 108.5 . .
N6 C11 H11B 108.5 . .
H11A C11 H11B 107.5 . .
N11 C12 N8 115.4(3) . .
N11 C12 H12A 108.4 . .
N8 C12 H12A 108.4 . .
N11 C12 H12B 108.4 . .
N8 C12 H12B 108.4 . .
H12A C12 H12B 107.5 . .
O3 C13 N9 126.0(4) . .
O3 C13 N10 124.6(4) . .
N9 C13 N10 109.4(3) . .
N9 C14 N11 111.7(3) . .
N9 C14 C27 113.5(3) . .
N11 C14 C27 113.0(3) . .
N9 C14 C15 102.8(3) . .
N11 C14 C15 102.7(3) . .
C27 C14 C15 112.1(3) . .
N10 C15 N12 112.3(3) . .
N10 C15 C30 112.9(3) . .
N12 C15 C30 112.8(3) . .
N10 C15 C14 102.9(3) . .
N12 C15 C14 102.9(3) . .
C30 C15 C14 112.2(3) . .
O6 C16 N11 125.5(4) . .
O6 C16 N12 125.6(4) . .
N11 C16 N12 108.8(3) . .
N3 C17 N10 115.3(3) 2_665 .
N3 C17 H17A 108.4 2_665 .
N10 C17 H17A 108.4 . .
N3 C17 H17B 108.4 2_665 .
N10 C17 H17B 108.4 . .
H17A C17 H17B 107.5 . .
N1 C18 N12 114.5(3) 2_665 .
N1 C18 H18A 108.6 2_665 .
N12 C18 H18A 108.6 . .
N1 C18 H18B 108.6 2_665 .
N12 C18 H18B 108.6 . .
H18A C18 H18B 107.6 . .
C2 C19 C20 110.0(3) . .
C2 C19 H19A 109.7 . .
C20 C19 H19A 109.7 . .
C2 C19 H19B 109.7 . .
C20 C19 H19B 109.7 . .
H19A C19 H19B 108.2 . .
C19 C20 C21 112.6(4) . .
C19 C20 H20A 109.1 . .
C21 C20 H20A 109.1 . .
C19 C20 H20B 109.1 . .
C21 C20 H20B 109.1 . .
H20A C20 H20B 107.8 . .
C22 C21 C20 112.6(4) . .
C22 C21 H21A 109.1 . .
C20 C21 H21A 109.1 . .
C22 C21 H21B 109.1 . .
C20 C21 H21B 109.1 . .
H21A C21 H21B 107.8 . .
C3 C22 C21 111.5(4) . .
C3 C22 H22A 109.3 . .
C21 C22 H22A 109.3 . .
C3 C22 H22B 109.3 . .
C21 C22 H22B 109.3 . .
H22A C22 H22B 108.0 . .
C8 C23 C24 109.5(4) . .
C8 C23 H23A 109.8 . .
C24 C23 H23A 109.8 . .
C8 C23 H23B 109.8 . .
C24 C23 H23B 109.8 . .
H23A C23 H23B 108.2 . .
C25 C24 C23 112.0(4) . .
C25 C24 H24A 109.2 . .
C23 C24 H24A 109.2 . .
C25 C24 H24B 109.2 . .
C23 C24 H24B 109.2 . .
H24A C24 H24B 107.9 . .
C24 C25 C26 114.1(4) . .
C24 C25 H25A 108.7 . .
C26 C25 H25A 108.7 . .
C24 C25 H25B 108.7 . .
C26 C25 H25B 108.7 . .
H25A C25 H25B 107.6 . .
C25 C26 C9 110.6(4) . .
C25 C26 H26A 109.5 . .
C9 C26 H26A 109.5 . .
C25 C26 H26B 109.5 . .
C9 C26 H26B 109.5 . .
H26A C26 H26B 108.1 . .
C14 C27 C28 111.0(4) . .
C14 C27 H27A 109.4 . .
C28 C27 H27A 109.4 . .
C14 C27 H27B 109.4 . .
C28 C27 H27B 109.4 . .
H27A C27 H27B 108.0 . .
C27 C28 C29 113.2(4) . .
C27 C28 H28A 108.9 . .
C29 C28 H28A 108.9 . .
C27 C28 H28B 108.9 . .
C29 C28 H28B 108.9 . .
H28A C28 H28B 107.7 . .
C30 C29 C28 112.6(4) . .
C30 C29 H29A 109.1 . .
C28 C29 H29A 109.1 . .
C30 C29 H29B 109.1 . .
C28 C29 H29B 109.1 . .
H29A C29 H29B 107.8 . .
C15 C30 C29 110.7(4) . .
C15 C30 H30A 109.5 . .
C29 C30 H30A 109.5 . .
C15 C30 H30B 109.5 . .
C29 C30 H30B 109.5 . .
H30A C30 H30B 108.1 . .
O7 C31 N14 125.7(3) . .
O7 C31 N13 125.3(4) . .
N14 C31 N13 108.9(3) . .
N15 C32 N13 111.6(3) . .
N15 C32 C49 113.6(3) . .
N13 C32 C49 113.6(3) . .
N15 C32 C33 102.2(3) . .
N13 C32 C33 103.2(3) . .
C49 C32 C33 111.5(3) . .
N16 C33 N14 112.5(3) . .
N16 C33 C52 113.0(3) . .
N14 C33 C52 113.4(3) . .
N16 C33 C32 102.9(3) . .
N14 C33 C32 101.9(3) . .
C52 C33 C32 112.0(3) . .
O10 C34 N16 124.6(4) . .
O10 C34 N15 126.6(4) . .
N16 C34 N15 108.7(3) . .
N14 C35 N17 114.3(3) . .
N14 C35 H35A 108.7 . .
N17 C35 H35A 108.7 . .
N14 C35 H35B 108.7 . .
N17 C35 H35B 108.7 . .
H35A C35 H35B 107.6 . .
N19 C36 N16 114.5(3) . .
N19 C36 H36A 108.6 . .
N16 C36 H36A 108.6 . .
N19 C36 H36B 108.6 . .
N16 C36 H36B 108.6 . .
H36A C36 H36B 107.6 . .
O8 C37 N18 125.4(3) . .
O8 C37 N17 124.8(4) . .
N18 C37 N17 109.7(3) . .
N19 C38 N17 112.1(3) . .
N19 C38 C53 113.5(3) . .
N17 C38 C53 112.8(3) . .
N19 C38 C39 102.8(3) . .
N17 C38 C39 102.5(3) . .
C53 C38 C39 112.2(3) . .
N20 C39 N18 113.3(3) . .
N20 C39 C56 112.8(3) . .
N18 C39 C56 112.3(3) . .
N20 C39 C38 102.8(3) . .
N18 C39 C38 102.6(3) . .
C56 C39 C38 112.2(3) . .
O11 C40 N19 126.1(4) . .
O11 C40 N20 125.6(4) . .
N19 C40 N20 108.3(3) . .
N18 C41 N21 114.3(3) . .
N18 C41 H41A 108.7 . .
N21 C41 H41A 108.7 . .
N18 C41 H41B 108.7 . .
N21 C41 H41B 108.7 . .
H41A C41 H41B 107.6 . .
N20 C42 N23 113.9(3) . .
N20 C42 H42A 108.8 . .
N23 C42 H42A 108.8 . .
N20 C42 H42B 108.8 . .
N23 C42 H42B 108.8 . .
H42A C42 H42B 107.7 . .
O9 C43 N22 125.2(3) . .
O9 C43 N21 124.7(3) . .
N22 C43 N21 110.0(3) . .
N21 C44 N23 113.3(3) . .
N21 C44 C57 112.6(3) . .
N23 C44 C57 112.4(3) . .
N21 C44 C45 102.7(3) . .
N23 C44 C45 102.8(3) . .
C57 C44 C45 112.2(3) . .
N24 C45 N22 111.9(3) . .
N24 C45 C60 113.4(3) . .
N22 C45 C60 112.6(3) . .
N24 C45 C44 103.1(3) . .
N22 C45 C44 102.3(3) . .
C60 C45 C44 112.7(3) . .
O12 C46 N24 125.6(4) . .
O12 C46 N23 125.7(4) . .
N24 C46 N23 108.7(3) . .
N22 C47 N15 114.3(3) . 2_574
N22 C47 H47A 108.7 . .
N15 C47 H47A 108.7 2_574 .
N22 C47 H47B 108.7 . .
N15 C47 H47B 108.7 2_574 .
H47A C47 H47B 107.6 . .
N13 C48 N24 115.3(3) . 2_574
N13 C48 H48A 108.4 . .
N24 C48 H48A 108.4 2_574 .
N13 C48 H48B 108.4 . .
N24 C48 H48B 108.4 2_574 .
H48A C48 H48B 107.5 . .
C32 C49 C50 112.7(3) . .
C32 C49 H49A 109.1 . .
C50 C49 H49A 109.1 . .
C32 C49 H49B 109.1 . .
C50 C49 H49B 109.1 . .
H49A C49 H49B 107.8 . .
C49 C50 C51 113.0(4) . .
C49 C50 H50A 109.0 . .
C51 C50 H50A 109.0 . .
C49 C50 H50B 109.0 . .
C51 C50 H50B 109.0 . .
H50A C50 H50B 107.8 . .
C52 C51 C50 111.9(3) . .
C52 C51 H51A 109.2 . .
C50 C51 H51A 109.2 . .
C52 C51 H51B 109.2 . .
C50 C51 H51B 109.2 . .
H51A C51 H51B 107.9 . .
C33 C52 C51 111.4(3) . .
C33 C52 H52A 109.3 . .
C51 C52 H52A 109.3 . .
C33 C52 H52B 109.3 . .
C51 C52 H52B 109.3 . .
H52A C52 H52B 108.0 . .
C38 C53 C54 110.2(3) . .
C38 C53 H53A 109.6 . .
C54 C53 H53A 109.6 . .
C38 C53 H53B 109.6 . .
C54 C53 H53B 109.6 . .
H53A C53 H53B 108.1 . .
C53 C54 C55 112.8(4) . .
C53 C54 H54A 109.0 . .
C55 C54 H54A 109.0 . .
C53 C54 H54B 109.0 . .
C55 C54 H54B 109.0 . .
H54A C54 H54B 107.8 . .
C54 C55 C56 112.6(4) . .
C54 C55 H55A 109.1 . .
C56 C55 H55A 109.1 . .
C54 C55 H55B 109.1 . .
C56 C55 H55B 109.1 . .
H55A C55 H55B 107.8 . .
C39 C56 C55 111.0(3) . .
C39 C56 H56A 109.4 . .
C55 C56 H56A 109.4 . .
C39 C56 H56B 109.4 . .
C55 C56 H56B 109.4 . .
H56A C56 H56B 108.0 . .
C58 C57 C44 110.1(3) . .
C58 C57 H57A 109.6 . .
C44 C57 H57A 109.6 . .
C58 C57 H57B 109.6 . .
C44 C57 H57B 109.6 . .
H57A C57 H57B 108.2 . .
C57 C58 C59 112.2(3) . .
C57 C58 H58A 109.2 . .
C59 C58 H58A 109.2 . .
C57 C58 H58B 109.2 . .
C59 C58 H58B 109.2 . .
H58A C58 H58B 107.9 . .
C60 C59 C58 113.6(3) . .
C60 C59 H59A 108.9 . .
C58 C59 H59A 108.9 . .
C60 C59 H59B 108.9 . .
C58 C59 H59B 108.9 . .
H59A C59 H59B 107.7 . .
C59 C60 C45 111.5(3) . .
C59 C60 H60A 109.3 . .
C45 C60 H60A 109.3 . .
C59 C60 H60B 109.3 . .
C45 C60 H60B 109.3 . .
H60A C60 H60B 108.0 . .
C1 N1 C18 120.9(3) . 2_665
C1 N1 C2 111.6(3) . .
C18 N1 C2 125.1(3) 2_665 .
C1 N2 C5 122.3(3) . .
C1 N2 C3 112.4(3) . .
C5 N2 C3 125.3(3) . .
C4 N3 C17 121.3(3) . 2_665
C4 N3 C2 112.5(3) . .
C17 N3 C2 126.0(3) 2_665 .
C4 N4 C6 120.3(3) . .
C4 N4 C3 112.7(3) . .
C6 N4 C3 125.8(3) . .
C7 N5 C5 123.1(3) . .
C7 N5 C8 112.7(3) . .
C5 N5 C8 124.2(3) . .
C7 N6 C11 121.1(3) . .
C7 N6 C9 112.3(3) . .
C11 N6 C9 124.8(3) . .
C10 N7 C8 112.7(3) . .
C10 N7 C6 120.9(3) . .
C8 N7 C6 125.7(3) . .
C10 N8 C9 112.8(3) . .
C10 N8 C12 121.1(3) . .
C9 N8 C12 125.7(3) . .
C13 N9 C11 121.4(3) . .
C13 N9 C14 112.3(3) . .
C11 N9 C14 124.5(3) . .
C13 N10 C17 121.8(3) . .
C13 N10 C15 112.4(3) . .
C17 N10 C15 124.9(3) . .
C16 N11 C12 121.2(3) . .
C16 N11 C14 112.9(3) . .
C12 N11 C14 124.9(3) . .
C16 N12 C18 121.2(3) . .
C16 N12 C15 112.4(3) . .
C18 N12 C15 125.2(3) . .
C31 N13 C48 122.2(3) . .
C31 N13 C32 112.3(3) . .
C48 N13 C32 125.1(3) . .
C31 N14 C35 120.7(3) . .
C31 N14 C33 113.2(3) . .
C35 N14 C33 124.6(3) . .
C34 N15 C32 112.7(3) . .
C34 N15 C47 120.2(3) . 2_574
C32 N15 C47 123.9(3) . 2_574
C34 N16 C33 113.0(3) . .
C34 N16 C36 121.7(3) . .
C33 N16 C36 124.9(3) . .
C37 N17 C35 120.7(3) . .
C37 N17 C38 112.1(3) . .
C35 N17 C38 124.7(3) . .
C37 N18 C41 122.5(3) . .
C37 N18 C39 112.6(3) . .
C41 N18 C39 125.0(3) . .
C40 N19 C36 121.2(3) . .
C40 N19 C38 113.0(3) . .
C36 N19 C38 125.6(3) . .
C40 N20 C42 120.3(3) . .
C40 N20 C39 112.7(3) . .
C42 N20 C39 126.1(3) . .
C43 N21 C41 122.9(3) . .
C43 N21 C44 112.5(3) . .
C41 N21 C44 124.5(3) . .
C43 N22 C47 121.5(3) . .
C43 N22 C45 111.9(3) . .
C47 N22 C45 124.5(3) . .
C46 N23 C42 121.2(3) . .
C46 N23 C44 112.7(3) . .
C42 N23 C44 125.1(3) . .
C46 N24 C48 121.6(3) . 2_574
C46 N24 C45 112.5(3) . .
C48 N24 C45 125.7(3) 2_574 .
C1 O1 Ho1 155.3(3) . .
C7 O2 Ho1 154.7(3) . .
C37 O8 Ho1 155.9(3) . .
C43 O9 Ho1 159.1(2) . .
O13 N25 O15 120.0(4) . .
O13 N25 O14 120.5(4) . .
O15 N25 O14 119.5(4) . .
O16 N26 O17 121.1(5) . .
O16 N26 O18 119.5(5) . .
O17 N26 O18 119.4(5) . .
O21 N27 O20 118.5(6) . .
O21 N27 O19 120.5(6) . .
O20 N27 O19 120.9(5) . .

loop_
_geom_bond_atom_site_label_1
_geom_bond_atom_site_label_2
_geom_bond_distance
_geom_bond_site_symmetry_2
O1W Ho1 2.375(3) .
O2W Ho1 2.334(3) .
O3W Ho1 2.389(3) .
O4W Ho1 2.310(3) .
Ho1 O9 2.316(3) .
Ho1 O2 2.351(3) .
Ho1 O1 2.373(3) .
Ho1 O8 2.403(3) .
C1 O1 1.229(5) .
C1 N1 1.353(5) .
C1 N2 1.358(5) .
C2 N3 1.453(5) .
C2 N1 1.476(5) .
C2 C19 1.516(5) .
C2 C3 1.567(5) .
C3 N2 1.458(5) .
C3 N4 1.459(5) .
C3 C22 1.522(5) .
C4 O4 1.215(5) .
C4 N4 1.361(5) .
C4 N3 1.372(5) .
C5 N2 1.439(5) .
C5 N5 1.444(5) .
C5 H5A 0.9800 .
C5 H5B 0.9800 .
C6 N4 1.447(5) .
C6 N7 1.454(5) .
C6 H6A 0.9800 .
C6 H6B 0.9800 .
C7 O2 1.233(5) .
C7 N5 1.336(5) .
C7 N6 1.363(5) .
C8 N7 1.452(5) .
C8 N5 1.469(5) .
C8 C23 1.529(6) .
C8 C9 1.564(6) .
C9 N8 1.451(5) .
C9 N6 1.459(5) .
C9 C26 1.535(5) .
C10 O5 1.219(5) .
C10 N8 1.362(5) .
C10 N7 1.369(5) .
C11 N9 1.449(5) .
C11 N6 1.450(5) .
C11 H11A 0.9800 .
C11 H11B 0.9800 .
C12 N11 1.450(5) .
C12 N8 1.453(5) .
C12 H12A 0.9800 .
C12 H12B 0.9800 .
C13 O3 1.228(5) .
C13 N9 1.359(5) .
C13 N10 1.362(5) .
C14 N9 1.463(5) .
C14 N11 1.464(5) .
C14 C27 1.513(5) .
C14 C15 1.568(6) .
C15 N10 1.457(5) .
C15 N12 1.465(5) .
C15 C30 1.516(5) .
C16 O6 1.225(5) .
C16 N11 1.360(5) .
C16 N12 1.365(5) .
C17 N3 1.438(5) 2_665
C17 N10 1.445(5) .
C17 H17A 0.9800 .
C17 H17B 0.9800 .
C18 N1 1.451(5) 2_665
C18 N12 1.454(5) .
C18 H18A 0.9800 .
C18 H18B 0.9800 .
C19 C20 1.530(6) .
C19 H19A 0.9800 .
C19 H19B 0.9800 .
C20 C21 1.537(6) .
C20 H20A 0.9800 .
C20 H20B 0.9800 .
C21 C22 1.531(6) .
C21 H21A 0.9800 .
C21 H21B 0.9800 .
C22 H22A 0.9800 .
C22 H22B 0.9800 .
C23 C24 1.530(6) .
C23 H23A 0.9800 .
C23 H23B 0.9800 .
C24 C25 1.519(8) .
C24 H24A 0.9800 .
C24 H24B 0.9800 .
C25 C26 1.529(7) .
C25 H25A 0.9800 .
C25 H25B 0.9800 .
C26 H26A 0.9800 .
C26 H26B 0.9800 .
C27 C28 1.521(6) .
C27 H27A 0.9800 .
C27 H27B 0.9800 .
C28 C29 1.527(7) .
C28 H28A 0.9800 .
C28 H28B 0.9800 .
C29 C30 1.525(6) .
C29 H29A 0.9800 .
C29 H29B 0.9800 .
C30 H30A 0.9800 .
C30 H30B 0.9800 .
C31 O7 1.224(5) .
C31 N14 1.360(5) .
C31 N13 1.371(5) .
C32 N15 1.454(5) .
C32 N13 1.462(5) .
C32 C49 1.518(5) .
C32 C33 1.580(5) .
C33 N16 1.441(5) .
C33 N14 1.467(5) .
C33 C52 1.514(5) .
C34 O10 1.224(5) .
C34 N16 1.363(5) .
C34 N15 1.363(5) .
C35 N14 1.452(5) .
C35 N17 1.459(5) .
C35 H35A 0.9800 .
C35 H35B 0.9800 .
C36 N19 1.441(5) .
C36 N16 1.447(5) .
C36 H36A 0.9800 .
C36 H36B 0.9800 .
C37 O8 1.232(5) .
C37 N18 1.351(5) .
C37 N17 1.358(5) .
C38 N19 1.450(5) .
C38 N17 1.468(5) .
C38 C53 1.518(5) .
C38 C39 1.572(5) .
C39 N20 1.449(5) .
C39 N18 1.465(5) .
C39 C56 1.523(5) .
C40 O11 1.217(5) .
C40 N19 1.366(5) .
C40 N20 1.370(5) .
C41 N18 1.437(5) .
C41 N21 1.446(5) .
C41 H41A 0.9800 .
C41 H41B 0.9800 .
C42 N20 1.446(5) .
C42 N23 1.450(5) .
C42 H42A 0.9800 .
C42 H42B 0.9800 .
C43 O9 1.235(5) .
C43 N22 1.345(5) .
C43 N21 1.349(5) .
C44 N21 1.456(5) .
C44 N23 1.458(5) .
C44 C57 1.523(5) .
C44 C45 1.564(5) .
C45 N24 1.463(5) .
C45 N22 1.477(5) .
C45 C60 1.528(5) .
C46 O12 1.216(5) .
C46 N24 1.363(5) .
C46 N23 1.371(5) .
C47 N22 1.441(5) .
C47 N15 1.460(5) 2_574
C47 H47A 0.9800 .
C47 H47B 0.9800 .
C48 N13 1.448(5) .
C48 N24 1.453(5) 2_574
C48 H48A 0.9800 .
C48 H48B 0.9800 .
C49 C50 1.522(6) .
C49 H49A 0.9800 .
C49 H49B 0.9800 .
C50 C51 1.536(6) .
C50 H50A 0.9800 .
C50 H50B 0.9800 .
C51 C52 1.518(6) .
C51 H51A 0.9800 .
C51 H51B 0.9800 .
C52 H52A 0.9800 .
C52 H52B 0.9800 .
C53 C54 1.528(6) .
C53 H53A 0.9800 .
C53 H53B 0.9800 .
C54 C55 1.532(6) .
C54 H54A 0.9800 .
C54 H54B 0.9800 .
C55 C56 1.542(6) .
C55 H55A 0.9800 .
C55 H55B 0.9800 .
C56 H56A 0.9800 .
C56 H56B 0.9800 .
C57 C58 1.516(6) .
C57 H57A 0.9800 .
C57 H57B 0.9800 .
C58 C59 1.535(6) .
C58 H58A 0.9800 .
C58 H58B 0.9800 .
C59 C60 1.525(6) .
C59 H59A 0.9800 .
C59 H59B 0.9800 .
C60 H60A 0.9800 .
C60 H60B 0.9800 .
N1 C18 1.451(5) 2_665
N3 C17 1.438(5) 2_665
N15 C47 1.460(5) 2_574
N24 C48 1.453(5) 2_574
N25 O13 1.226(5) .
N25 O15 1.230(5) .
N25 O14 1.238(5) .
N26 O16 1.213(6) .
N26 O17 1.235(6) .
N26 O18 1.240(6) .
N27 O21 1.179(7) .
N27 O20 1.263(7) .
N27 O19 1.298(7) .

loop_
_platon_squeeze_void_nr
_platon_squeeze_void_average_x
_platon_squeeze_void_average_y
_platon_squeeze_void_average_z
_platon_squeeze_void_volume
_platon_squeeze_void_count_electrons
_platon_squeeze_void_content
1 0.000 0.000 0.500 107 21 ' '
2 0.226 0.127 0.720 203 68 ' '
3 -0.162 0.456 0.655 57 20 ' '
4 0.159 0.546 0.345 58 19 ' '
5 -0.227 0.874 0.279 201 68 ' '
6 0.500 0.500 0.000 115 28 ' '
7 0.475 0.515 0.343 18 9 ' '
8 0.525 0.485 0.657 17 8 ' '
